data_7113938
loop_
_publ_author_name
'Laura Ascherl'
'Andreas Nordheider'
'Kasun S. Athukorala Arachchige'
'David B. Cordes'
'Konstantin Karaghiosoff'
'Michael Buhl'
'Alexandra M. Z. Slawin'
'J. Derek Woollins'

_publ_section_title
;
 The activation of Woollins' reagent. Isolation of pyridine stabilised
 PhPSe2
;
_journal_name_full Chem.Commun.
_journal_page_first 6214
_journal_paper_doi 10.1039/C4CC01073F
_journal_volume 50
_journal_year 2014
_chemical_formula_moiety 'C32 H32 N4 P2 Se6'
_chemical_formula_sum 'C32 H32 N4 P2 Se6'
_chemical_formula_weight 1008.34
_space_group_IT_number 2
_symmetry_cell_setting triclinic
_symmetry_Int_Tables_number 2
_symmetry_space_group_name_Hall '-P 1'
_symmetry_space_group_name_H-M 'P -1'
_atom_sites_solution_hydrogens geom
_atom_sites_solution_primary direct
_atom_sites_solution_secondary difmap
_cell_angle_alpha 94.891(8)
_cell_angle_beta 94.728(11)
_cell_angle_gamma 106.893(9)
_cell_formula_units_Z 2
_cell_length_a 9.422(3)
_cell_length_b 9.570(3)
_cell_length_c 21.600(6)
_cell_measurement_reflns_used 5428
_cell_measurement_temperature 125
_cell_measurement_theta_max 25.41
_cell_measurement_theta_min 3.13
_cell_volume 1845.0(10)
_computing_cell_refinement 'CrystalClear-SM Expert 2.0 r5'
_computing_data_collection 'CrystalClear-SM Expert 2.0 r5 (Rigaku, 2010)'
_computing_data_reduction 'CrystalClear-SM Expert 2.0 r5'
_computing_molecular_graphics 'CrystalStructure 4.0'
_computing_publication_material 'CrystalStructure 4.0 (Rigaku, 2010)'
_computing_structure_refinement 'SHELXL97 (Sheldrick, 2008)'
_computing_structure_solution SIR97
_diffrn_ambient_temperature 125
_diffrn_detector_area_resol_mean 14.286
_diffrn_measured_fraction_theta_full 0.951
_diffrn_measured_fraction_theta_max 0.951
_diffrn_measurement_device_type 'Rigaku Saturn70'
_diffrn_measurement_method \w
_diffrn_radiation_type 'Mo K\a'
_diffrn_radiation_wavelength 0.71075
_diffrn_reflns_av_R_equivalents 0.0387
_diffrn_reflns_limit_h_max 11
_diffrn_reflns_limit_h_min -11
_diffrn_reflns_limit_k_max 11
_diffrn_reflns_limit_k_min -10
_diffrn_reflns_limit_l_max 25
_diffrn_reflns_limit_l_min -25
_diffrn_reflns_number 13315
_diffrn_reflns_theta_full 25.00
_diffrn_reflns_theta_max 25.00
_diffrn_standards_number 0
_exptl_absorpt_coefficient_mu 6.065
_exptl_absorpt_correction_T_max 0.834
_exptl_absorpt_correction_T_min 0.479
_exptl_absorpt_correction_type multi-scan
_exptl_absorpt_process_details 'REQAB (Rigaku, 1998)'
_exptl_crystal_colour yellow
_exptl_crystal_density_diffrn 1.815
_exptl_crystal_density_method 'not measured'
_exptl_crystal_description platelet
_exptl_crystal_F_000 972.00
_exptl_crystal_size_max 0.150
_exptl_crystal_size_mid 0.120
_exptl_crystal_size_min 0.030
_refine_diff_density_max 2.340
_refine_diff_density_min -0.860
_refine_ls_extinction_method none
_refine_ls_goodness_of_fit_ref 1.076
_refine_ls_hydrogen_treatment constr
_refine_ls_number_parameters 397
_refine_ls_number_reflns 6183
_refine_ls_number_restraints 0
_refine_ls_R_factor_gt 0.0446
_refine_ls_shift/su_max 0.000
_refine_ls_structure_factor_coef Fsqd
_refine_ls_weighting_details 'w = 1/[\s^2^(Fo^2^)+(0.0356P)^2^+7.4159P] where P=(Fo^2^+2Fc^2^)/3'
_refine_ls_weighting_scheme calc
_refine_ls_wR_factor_ref 0.1118
_reflns_number_gt 4576
_reflns_number_total 6185
_reflns_threshold_expression F^2^>2.0\s(F^2^)
_cod_data_source_file c4cc01073f2.cif
_cod_data_source_block LADW5-fs
_cod_original_cell_volume 1845.2(9)
_cod_database_code 7113938

loop_
_space_group_symop_id
_space_group_symop_operation_xyz
1 +X,+Y,+Z
2 -X,-Y,-Z

loop_
_atom_site_label
_atom_site_type_symbol
_atom_site_fract_x
_atom_site_fract_y
_atom_site_fract_z
_atom_site_U_iso_or_equiv
_atom_site_adp_type
_atom_site_occupancy
_atom_site_symmetry_multiplicity
_atom_site_calc_flag
_atom_site_refinement_flags
Se1 Se -0.19272(8) 0.33796(7) 0.05148(3) 0.02927(19) Uani 1.0 2 d .
Se2 Se 0.00667(8) 0.66463(7) 0.16341(3) 0.02959(19) Uani 1.0 2 d .
Se3 Se -0.27798(7) 0.34390(7) 0.19758(3) 0.02633(18) Uani 1.0 2 d .
Se4 Se -0.17671(8) 0.45988(7) 0.29877(3) 0.02849(18) Uani 1.0 2 d .
Se5 Se -0.46625(7) 0.13974(7) 0.33263(3) 0.02805(18) Uani 1.0 2 d .
Se6 Se -0.15705(8) 0.37510(8) 0.44523(3) 0.03256(19) Uani 1.0 2 d .
P1 P -0.08316(19) 0.43238(18) 0.14277(8) 0.0219(4) Uani 1.0 2 d .
P2 P -0.23823(19) 0.26289(17) 0.35320(8) 0.0211(4) Uani 1.0 2 d .
N1 N 0.3580(7) 0.5209(6) 0.3942(3) 0.0323(15) Uani 1.0 2 d .
N2 N 0.4529(7) 0.6334(6) 0.0957(3) 0.0293(14) Uani 1.0 2 d .
N3 N 0.6785(7) 0.6905(6) 0.5272(3) 0.0276(14) Uani 1.0 2 d .
N4 N 0.6818(7) 0.6442(6) -0.0380(3) 0.0294(14) Uani 1.0 2 d .
C1 C 0.0539(7) 0.3385(7) 0.1647(3) 0.0206(14) Uani 1.0 2 d .
C2 C 0.0175(8) 0.1862(7) 0.1532(3) 0.0273(16) Uani 1.0 2 d .
C3 C 0.1236(9) 0.1154(8) 0.1655(4) 0.0340(18) Uani 1.0 2 d .
C4 C 0.2687(8) 0.1962(8) 0.1895(4) 0.0314(17) Uani 1.0 2 d .
C5 C 0.3049(8) 0.3460(8) 0.2014(4) 0.0280(16) Uani 1.0 2 d .
C6 C 0.1984(8) 0.4184(8) 0.1890(3) 0.0281(16) Uani 1.0 2 d .
C7 C -0.1172(7) 0.1523(7) 0.3304(3) 0.0200(14) Uani 1.0 2 d .
C8 C -0.1722(9) 0.0035(8) 0.3115(4) 0.0312(17) Uani 1.0 2 d .
C9 C -0.0767(10) -0.0782(8) 0.2993(4) 0.041(2) Uani 1.0 2 d .
C10 C 0.0746(10) -0.0120(10) 0.3053(4) 0.045(3) Uani 1.0 2 d .
C11 C 0.1316(10) 0.1370(10) 0.3246(4) 0.045(2) Uani 1.0 2 d .
C12 C 0.0368(8) 0.2191(8) 0.3371(4) 0.0310(17) Uani 1.0 2 d .
C13 C 0.2598(9) 0.5935(8) 0.3859(4) 0.0352(18) Uani 1.0 2 d .
C14 C 0.2728(11) 0.6950(9) 0.3438(5) 0.050(3) Uani 1.0 2 d .
C15 C 0.3932(12) 0.7213(9) 0.3103(4) 0.052(3) Uani 1.0 2 d .
C16 C 0.4948(10) 0.6462(8) 0.3186(4) 0.044(2) Uani 1.0 2 d .
C17 C 0.4738(9) 0.5457(8) 0.3605(4) 0.0370(19) Uani 1.0 2 d .
C18 C 0.3750(9) 0.7280(8) 0.1041(4) 0.0356(18) Uani 1.0 2 d .
C19 C 0.4323(10) 0.8628(9) 0.1378(4) 0.040(2) Uani 1.0 2 d .
C20 C 0.5785(10) 0.9048(8) 0.1642(4) 0.040(2) Uani 1.0 2 d .
C21 C 0.6592(9) 0.8068(8) 0.1556(4) 0.040(2) Uani 1.0 2 d .
C22 C 0.5942(8) 0.6731(8) 0.1212(4) 0.0324(18) Uani 1.0 2 d .
C23 C 0.5604(9) 0.7391(8) 0.5157(4) 0.0358(18) Uani 1.0 2 d .
C24 C 0.5672(11) 0.8475(9) 0.4785(4) 0.047(3) Uani 1.0 2 d .
C25 C 0.6953(13) 0.9094(9) 0.4537(4) 0.055(3) Uani 1.0 2 d .
C26 C 0.8170(11) 0.8592(10) 0.4647(4) 0.052(3) Uani 1.0 2 d .
C27 C 0.8059(9) 0.7465(9) 0.5031(4) 0.0365(19) Uani 1.0 2 d .
C28 C 0.5978(9) 0.7344(9) -0.0464(4) 0.041(2) Uani 1.0 2 d .
C29 C 0.6499(11) 0.8798(9) -0.0214(4) 0.046(3) Uani 1.0 2 d .
C30 C 0.7866(11) 0.9303(9) 0.0128(4) 0.048(3) Uani 1.0 2 d .
C31 C 0.8701(9) 0.8351(8) 0.0208(4) 0.040(2) Uani 1.0 2 d .
C32 C 0.8143(9) 0.6921(8) -0.0049(4) 0.0342(18) Uani 1.0 2 d .
H1 H 0.3475 0.4569 0.4217 0.0387 Uiso 1.0 2 calc R
H2 H -0.0813 0.1304 0.1367 0.0327 Uiso 1.0 2 calc R
H2a H 0.4121 0.5468 0.0740 0.0351 Uiso 1.0 2 calc R
H3 H 0.0975 0.0114 0.1574 0.0408 Uiso 1.0 2 calc R
H4 H 0.3421 0.1478 0.1977 0.0376 Uiso 1.0 2 calc R
H5 H 0.4036 0.4013 0.2183 0.0336 Uiso 1.0 2 calc R
H6 H 0.2250 0.5224 0.1973 0.0337 Uiso 1.0 2 calc R
H8 H -0.2769 -0.0432 0.3067 0.0374 Uiso 1.0 2 calc R
H9 H -0.1160 -0.1808 0.2866 0.0496 Uiso 1.0 2 calc R
H10 H 0.1399 -0.0683 0.2963 0.0536 Uiso 1.0 2 calc R
H11 H 0.2364 0.1830 0.3293 0.0534 Uiso 1.0 2 calc R
H12 H 0.0764 0.3214 0.3503 0.0372 Uiso 1.0 2 calc R
H13 H 0.1774 0.5749 0.4098 0.0422 Uiso 1.0 2 calc R
H14 H 0.2003 0.7455 0.3381 0.0598 Uiso 1.0 2 calc R
H15 H 0.4060 0.7919 0.2813 0.0621 Uiso 1.0 2 calc R
H16 H 0.5786 0.6637 0.2956 0.0524 Uiso 1.0 2 calc R
H17 H 0.5432 0.4917 0.3659 0.0445 Uiso 1.0 2 calc R
H18 H 0.2743 0.7001 0.0855 0.0427 Uiso 1.0 2 calc R
H19 H 0.3724 0.9266 0.1429 0.0483 Uiso 1.0 2 calc R
H20 H 0.6224 0.9983 0.1877 0.0483 Uiso 1.0 2 calc R
H21 H 0.7601 0.8322 0.1735 0.0480 Uiso 1.0 2 calc R
H22 H 0.6514 0.6069 0.1154 0.0389 Uiso 1.0 2 calc R
H23 H 0.4713 0.6974 0.5338 0.0429 Uiso 1.0 2 calc R
H24 H 0.4823 0.8801 0.4698 0.0561 Uiso 1.0 2 calc R
H25 H 0.7012 0.9876 0.4288 0.0655 Uiso 1.0 2 calc R
H26 H 0.9063 0.9000 0.4466 0.0621 Uiso 1.0 2 calc R
H27 H 0.8883 0.7103 0.5118 0.0437 Uiso 1.0 2 calc R
H28 H 0.5020 0.6978 -0.0696 0.0492 Uiso 1.0 2 calc R
H29 H 0.5913 0.9441 -0.0280 0.0549 Uiso 1.0 2 calc R
H30 H 0.8238 1.0298 0.0309 0.0582 Uiso 1.0 2 calc R
H31 H 0.9661 0.8690 0.0440 0.0477 Uiso 1.0 2 calc R
H32 H 0.8714 0.6262 0.0011 0.0410 Uiso 1.0 2 calc R

loop_
_atom_site_aniso_label
_atom_site_aniso_U_11
_atom_site_aniso_U_22
_atom_site_aniso_U_33
_atom_site_aniso_U_12
_atom_site_aniso_U_13
_atom_site_aniso_U_23
Se1 0.0334(5) 0.0277(4) 0.0264(4) 0.0111(4) -0.0045(3) 0.0018(3)
Se2 0.0291(5) 0.0198(4) 0.0403(5) 0.0082(3) 0.0051(4) 0.0019(3)
Se3 0.0192(4) 0.0296(4) 0.0301(4) 0.0059(3) 0.0032(3) 0.0070(3)
Se4 0.0346(5) 0.0224(4) 0.0295(4) 0.0086(4) 0.0082(3) 0.0043(3)
Se5 0.0187(4) 0.0321(4) 0.0319(4) 0.0055(3) 0.0023(3) 0.0030(3)
Se6 0.0291(5) 0.0413(5) 0.0254(4) 0.0107(4) 0.0029(3) -0.0073(4)
P1 0.0221(10) 0.0199(9) 0.0244(10) 0.0074(8) 0.0022(7) 0.0037(7)
P2 0.0199(10) 0.0207(9) 0.0239(10) 0.0075(8) 0.0046(7) 0.0017(7)
N1 0.041(4) 0.024(3) 0.030(4) 0.004(3) 0.004(3) 0.007(3)
N2 0.032(4) 0.025(3) 0.028(4) 0.004(3) 0.009(3) -0.002(3)
N3 0.032(4) 0.029(3) 0.023(4) 0.010(3) 0.003(3) 0.002(3)
N4 0.033(4) 0.031(4) 0.027(4) 0.012(3) 0.009(3) 0.004(3)
C1 0.025(4) 0.025(4) 0.013(4) 0.011(3) 0.002(3) -0.000(3)
C2 0.031(5) 0.028(4) 0.019(4) 0.007(4) -0.007(3) -0.005(3)
C3 0.053(6) 0.024(4) 0.029(4) 0.020(4) -0.000(4) 0.000(3)
C4 0.027(5) 0.047(5) 0.027(4) 0.023(4) 0.002(4) 0.003(4)
C5 0.016(4) 0.037(4) 0.032(4) 0.009(4) 0.003(3) 0.001(4)
C6 0.034(5) 0.033(4) 0.020(4) 0.013(4) 0.006(3) 0.001(3)
C7 0.019(4) 0.028(4) 0.016(4) 0.011(3) 0.004(3) 0.002(3)
C8 0.038(5) 0.025(4) 0.034(5) 0.011(4) 0.011(4) 0.005(3)
C9 0.066(7) 0.028(4) 0.042(5) 0.025(5) 0.023(5) 0.008(4)
C10 0.053(6) 0.065(6) 0.037(5) 0.042(5) 0.020(4) 0.018(5)
C11 0.039(5) 0.065(6) 0.035(5) 0.028(5) 0.001(4) -0.003(4)
C12 0.023(5) 0.035(4) 0.035(5) 0.010(4) 0.004(4) -0.002(4)
C13 0.036(5) 0.027(4) 0.040(5) 0.007(4) 0.004(4) 0.004(4)
C14 0.052(6) 0.034(5) 0.060(6) 0.011(5) -0.009(5) 0.010(5)
C15 0.074(7) 0.029(5) 0.044(6) -0.000(5) 0.002(5) 0.015(4)
C16 0.061(6) 0.028(4) 0.035(5) -0.000(4) 0.016(4) 0.003(4)
C17 0.044(6) 0.026(4) 0.040(5) 0.007(4) 0.010(4) 0.003(4)
C18 0.031(5) 0.044(5) 0.032(5) 0.014(4) 0.003(4) -0.002(4)
C19 0.057(6) 0.047(5) 0.032(5) 0.038(5) 0.006(4) 0.005(4)
C20 0.058(6) 0.028(4) 0.037(5) 0.013(4) 0.010(4) 0.005(4)
C21 0.038(5) 0.034(5) 0.044(5) 0.006(4) -0.002(4) 0.004(4)
C22 0.025(5) 0.027(4) 0.047(5) 0.007(4) 0.006(4) 0.008(4)
C23 0.039(5) 0.040(5) 0.027(4) 0.012(4) 0.007(4) -0.005(4)
C24 0.067(7) 0.045(5) 0.036(5) 0.033(5) -0.001(5) -0.005(4)
C25 0.093(9) 0.038(5) 0.038(6) 0.027(6) 0.003(5) 0.015(4)
C26 0.055(6) 0.054(6) 0.036(5) -0.005(5) 0.020(5) 0.008(5)
C27 0.026(5) 0.045(5) 0.038(5) 0.013(4) 0.003(4) -0.001(4)
C28 0.035(5) 0.060(6) 0.028(5) 0.014(5) 0.006(4) 0.007(4)
C29 0.076(7) 0.048(5) 0.033(5) 0.042(5) 0.024(5) 0.017(4)
C30 0.085(8) 0.029(5) 0.031(5) 0.016(5) 0.008(5) -0.001(4)
C31 0.042(5) 0.031(4) 0.035(5) -0.002(4) -0.006(4) 0.003(4)
C32 0.033(5) 0.032(4) 0.041(5) 0.013(4) 0.004(4) 0.012(4)

loop_
_atom_type_symbol
_atom_type_description
_atom_type_scat_dispersion_real
_atom_type_scat_dispersion_imag
_atom_type_scat_source
C C 0.0033 0.0016
;
International Tables for Crystallography
(1992, Vol. C, Tables 4.2.6.8 and 6.1.1.4)
;
H H 0.0000 0.0000
;
International Tables for Crystallography
(1992, Vol. C, Table 6.1.1.4)
;
P P 0.1023 0.0942
;
International Tables for Crystallography
(1992, Vol. C, Tables 4.2.6.8 and 6.1.1.4)
;
N N 0.0061 0.0033
;
International Tables for Crystallography
(1992, Vol. C, Tables 4.2.6.8 and 6.1.1.4)
;
Se Se -0.0929 2.2259
;
International Tables for Crystallography
(1992, Vol. C, Tables 4.2.6.8 and 6.1.1.4)
;

loop_
_geom_angle_atom_site_label_1
_geom_angle_atom_site_label_2
_geom_angle_atom_site_label_3
_geom_angle
_geom_angle_publ_flag
Se4 Se3 P1 100.89(5) yes
Se3 Se4 P2 99.56(5) yes
Se1 P1 Se2 120.13(9) yes
Se1 P1 Se3 97.82(7) yes
Se1 P1 C1 108.6(2) yes
Se2 P1 Se3 110.95(9) yes
Se2 P1 C1 111.73(19) yes
Se3 P1 C1 106.0(3) yes
Se4 P2 Se5 112.09(9) yes
Se4 P2 Se6 98.31(7) yes
Se4 P2 C7 105.3(2) yes
Se5 P2 Se6 119.55(9) yes
Se5 P2 C7 110.94(19) yes
Se6 P2 C7 109.2(2) yes
C13 N1 C17 119.3(7) yes
C13 N1 H1 120.353 no
C17 N1 H1 120.342 no
C18 N2 C22 118.3(6) yes
C18 N2 H2a 120.858 no
C22 N2 H2a 120.853 no
C23 N3 C27 121.8(7) yes
C28 N4 C32 120.9(6) yes
P1 C1 C2 120.3(5) yes
P1 C1 C6 120.6(6) yes
C2 C1 C6 119.0(7) yes
C1 C2 C3 120.6(6) yes
C1 C2 H2 119.685 no
C3 C2 H2 119.693 no
C2 C3 C4 120.2(7) yes
C2 C3 H3 119.926 no
C4 C3 H3 119.923 no
C3 C4 C5 119.4(8) yes
C3 C4 H4 120.277 no
C5 C4 H4 120.278 no
C4 C5 C6 120.8(6) yes
C4 C5 H5 119.618 no
C6 C5 H5 119.605 no
C1 C6 C5 120.0(7) yes
C1 C6 H6 119.992 no
C5 C6 H6 119.990 no
P2 C7 C8 122.3(6) yes
P2 C7 C12 118.6(5) yes
C8 C7 C12 118.9(7) yes
C7 C8 C9 120.6(7) yes
C7 C8 H8 119.679 no
C9 C8 H8 119.671 no
C8 C9 C10 120.3(7) yes
C8 C9 H9 119.845 no
C10 C9 H9 119.837 no
C9 C10 C11 119.8(10) yes
C9 C10 H10 120.123 no
C11 C10 H10 120.124 no
C10 C11 C12 120.2(8) yes
C10 C11 H11 119.913 no
C12 C11 H11 119.924 no
C7 C12 C11 120.2(7) yes
C7 C12 H12 119.902 no
C11 C12 H12 119.899 no
N1 C13 C14 122.2(8) yes
N1 C13 H13 118.898 no
C14 C13 H13 118.918 no
C13 C14 C15 118.0(10) yes
C13 C14 H14 121.003 no
C15 C14 H14 121.018 no
C14 C15 C16 120.1(9) yes
C14 C15 H15 119.966 no
C16 C15 H15 119.976 no
C15 C16 C17 118.8(9) yes
C15 C16 H16 120.594 no
C17 C16 H16 120.605 no
N1 C17 C16 121.7(9) yes
N1 C17 H17 119.166 no
C16 C17 H17 119.178 no
N2 C18 C19 123.3(7) yes
N2 C18 H18 118.349 no
C19 C18 H18 118.362 no
C18 C19 C20 118.8(9) yes
C18 C19 H19 120.605 no
C20 C19 H19 120.619 no
C19 C20 C21 117.9(7) yes
C19 C20 H20 121.054 no
C21 C20 H20 121.060 no
C20 C21 C22 120.2(8) yes
C20 C21 H21 119.918 no
C22 C21 H21 119.916 no
N2 C22 C21 121.6(8) yes
N2 C22 H22 119.200 no
C21 C22 H22 119.209 no
N3 C23 C24 120.4(8) yes
N3 C23 H23 119.799 no
C24 C23 H23 119.814 no
C23 C24 C25 119.9(10) yes
C23 C24 H24 120.035 no
C25 C24 H24 120.034 no
C24 C25 C26 120.1(9) yes
C24 C25 H25 119.940 no
C26 C25 H25 119.934 no
C25 C26 C27 118.4(9) yes
C25 C26 H26 120.781 no
C27 C26 H26 120.787 no
N3 C27 C26 119.3(8) yes
N3 C27 H27 120.335 no
C26 C27 H27 120.322 no
N4 C28 C29 120.4(7) yes
N4 C28 H28 119.785 no
C29 C28 H28 119.783 no
C28 C29 C30 119.2(9) yes
C28 C29 H29 120.427 no
C30 C29 H29 120.415 no
C29 C30 C31 119.1(7) yes
C29 C30 H30 120.436 no
C31 C30 H30 120.416 no
C30 C31 C32 119.7(7) yes
C30 C31 H31 120.155 no
C32 C31 H31 120.155 no
N4 C32 C31 120.7(8) yes
N4 C32 H32 119.648 no
C31 C32 H32 119.654 no

loop_
_geom_bond_atom_site_label_1
_geom_bond_atom_site_label_2
_geom_bond_distance
_geom_bond_publ_flag
Se1 P1 2.1422(18) yes
Se2 P1 2.1286(18) yes
Se3 Se4 2.3551(11) yes
Se3 P1 2.261(2) yes
Se4 P2 2.2644(19) yes
Se5 P2 2.1176(18) yes
Se6 P2 2.1442(18) yes
P1 C1 1.829(8) yes
P2 C7 1.835(8) yes
N1 C13 1.318(11) yes
N1 C17 1.337(11) yes
N1 H1 0.880 no
N2 C18 1.331(11) yes
N2 C22 1.330(9) yes
N2 H2a 0.880 no
N3 C23 1.338(11) yes
N3 C27 1.333(10) yes
N4 C28 1.343(12) yes
N4 C32 1.321(9) yes
C1 C2 1.392(9) yes
C1 C6 1.387(9) yes
C2 C3 1.382(12) yes
C2 H2 0.950 no
C3 C4 1.392(10) yes
C3 H3 0.950 no
C4 C5 1.370(11) yes
C4 H4 0.950 no
C5 C6 1.396(12) yes
C5 H5 0.950 no
C6 H6 0.950 no
C7 C8 1.378(9) yes
C7 C12 1.395(9) yes
C8 C9 1.379(13) yes
C8 H8 0.950 no
C9 C10 1.372(12) yes
C9 H9 0.950 no
C10 C11 1.383(12) yes
C10 H10 0.950 no
C11 C12 1.378(13) yes
C11 H11 0.950 no
C12 H12 0.950 no
C13 C14 1.373(12) yes
C13 H13 0.950 no
C14 C15 1.369(14) yes
C14 H14 0.950 no
C15 C16 1.363(15) yes
C15 H15 0.950 no
C16 C17 1.360(11) yes
C16 H16 0.950 no
C17 H17 0.950 no
C18 C19 1.362(10) yes
C18 H18 0.950 no
C19 C20 1.377(12) yes
C19 H19 0.950 no
C20 C21 1.378(13) yes
C20 H20 0.950 no
C21 C22 1.368(10) yes
C21 H21 0.950 no
C22 H22 0.950 no
C23 C24 1.356(12) yes
C23 H23 0.950 no
C24 C25 1.357(14) yes
C24 H24 0.950 no
C25 C26 1.377(16) yes
C25 H25 0.950 no
C26 C27 1.401(13) yes
C26 H26 0.950 no
C27 H27 0.950 no
C28 C29 1.378(11) yes
C28 H28 0.950 no
C29 C30 1.364(13) yes
C29 H29 0.950 no
C30 C31 1.379(14) yes
C30 H30 0.950 no
C31 C32 1.365(10) yes
C31 H31 0.950 no
C32 H32 0.950 no

loop_
_geom_contact_atom_site_label_1
_geom_contact_atom_site_label_2
_geom_contact_distance
_geom_contact_publ_flag
_geom_contact_site_symmetry_2
Se1 C2 3.515(8) no .
Se1 C18 3.562(8) no 2_565
Se1 H2 3.1544 no .
Se1 H18 2.9600 no 2_565
Se1 H22 3.5519 no 1_455
Se1 H28 2.8969 no 2_565
Se1 H30 2.9954 no 1_445
Se1 H32 3.2563 no 2_665
Se1 H32 2.9685 no 1_455
Se2 C6 3.414(9) no .
Se2 H3 3.1945 no 1_565
Se2 H6 2.8585 no .
Se2 H9 3.3819 no 1_565
Se2 H10 3.5549 no 1_565
Se2 H18 3.0990 no .
Se2 H21 3.1951 no 1_455
Se2 H22 3.2926 no 1_455
Se2 H31 3.4276 no 1_455
Se2 H32 3.5812 no 1_455
Se3 H2 3.3884 no .
Se3 H4 3.5264 no 1_455
Se3 H5 3.2624 no 1_455
Se3 H20 3.1474 no 1_445
Se3 H22 3.3869 no 1_455
Se3 H28 3.2580 no 2_565
Se4 C12 3.576(9) no .
Se4 H9 3.3547 no 1_565
Se4 H12 3.2149 no .
Se4 H16 3.4259 no 1_455
Se4 H17 3.1911 no 1_455
Se5 C8 3.434(9) no .
Se5 H4 3.3193 no 1_455
Se5 H8 2.8941 no .
Se5 H11 2.9444 no 1_455
Se5 H15 3.2529 no 1_445
Se5 H17 3.3571 no 1_455
Se5 H20 3.5631 no 1_445
Se5 H23 3.1710 no 2_566
Se5 H25 3.1993 no 1_445
Se6 C12 3.566(8) no .
Se6 H12 3.2447 no .
Se6 H13 3.1581 no 2_566
Se6 H13 3.3645 no .
Se6 H23 2.9212 no 2_566
Se6 H25 3.5332 no 1_445
Se6 H27 2.9807 no 2_666
Se6 H27 3.2946 no 1_455
P1 H2 2.8868 no .
P1 H6 2.8930 no .
P1 H22 3.4276 no 1_455
P2 H8 2.9224 no .
P2 H12 2.8600 no .
P2 H17 3.4235 no 1_455
P2 H23 3.4835 no 2_566
P2 H25 3.1542 no 1_445
N1 N3 2.715(9) no 2_666
N1 C12 3.567(8) no .
N1 C15 2.719(11) no .
N1 C23 3.501(11) no 2_666
N1 C23 3.288(9) no .
N1 C24 3.439(9) no .
N1 H11 3.2482 no .
N1 H12 2.8140 no .
N1 H14 3.2094 no .
N1 H16 3.2097 no .
N1 H23 3.3854 no 2_666
N1 H23 3.2607 no .
N1 H24 3.4987 no .
N2 N4 2.727(7) no 2_665
N2 C6 3.561(9) no .
N2 C20 2.758(9) no .
N2 C28 3.472(11) no 2_665
N2 C28 3.556(10) no .
N2 H5 3.5722 no .
N2 H6 3.2241 no .
N2 H19 3.2197 no .
N2 H21 3.2050 no .
N2 H28 3.3256 no 2_665
N3 N1 2.715(9) no 2_666
N3 C11 3.551(9) no 2_666
N3 C13 3.586(10) no 2_666
N3 C17 3.561(10) no 2_666
N3 C25 2.710(11) no .
N3 H1 1.8379 no 2_666
N3 H11 3.1792 no 2_666
N3 H12 3.3977 no 2_666
N3 H13 3.5268 no 2_666
N3 H17 3.4786 no 2_666
N3 H24 3.1935 no .
N3 H26 3.2193 no .
N4 N2 2.727(7) no 2_665
N4 C5 3.551(9) no 2_665
N4 C6 3.598(9) no 2_665
N4 C18 3.593(10) no 2_665
N4 C22 3.595(8) no 2_665
N4 C30 2.723(9) no .
N4 H2a 1.8526 no 2_665
N4 H18 3.5169 no 2_665
N4 H22 3.3891 no .
N4 H22 3.5346 no 2_665
N4 H29 3.2181 no .
N4 H31 3.1881 no .
C1 C4 2.791(12) no .
C1 H3 3.2659 no .
C1 H5 3.2643 no .
C2 C5 2.760(9) no .
C2 H4 3.2625 no .
C2 H6 3.2550 no .
C2 H30 3.0798 no 1_445
C2 H31 3.5701 no 1_445
C3 C6 2.768(10) no .
C3 C10 3.370(11) no .
C3 C11 3.420(11) no .
C3 H5 3.2436 no .
C3 H10 3.4689 no .
C3 H11 3.5582 no .
C3 H19 3.3909 no 1_545
C3 H31 3.3032 no 1_445
C4 C11 3.314(11) no .
C4 C28 3.478(11) no 2_665
C4 H2 3.2603 no .
C4 H6 3.2574 no .
C4 H10 3.5869 no .
C4 H11 3.0681 no .
C4 H19 3.1320 no 1_545
C4 H28 3.5364 no 2_665
C5 N4 3.551(9) no 2_665
C5 C16 3.590(10) no .
C5 H2a 3.5391 no .
C5 H3 3.2422 no .
C5 H11 3.3050 no .
C5 H28 3.5619 no 2_665
C6 N2 3.561(9) no .
C6 N4 3.598(9) no 2_665
C6 H2 3.2525 no .
C6 H2a 3.4130 no .
C6 H4 3.2630 no .
C6 H18 3.5983 no .
C7 C10 2.774(13) no .
C7 H9 3.2504 no .
C7 H11 3.2613 no .
C7 H25 3.0879 no 1_445
C8 C11 2.754(11) no .
C8 C25 3.502(12) no 1_445
C8 H10 3.2441 no .
C8 H12 3.2477 no .
C8 H16 3.3827 no 1_445
C8 H20 3.1562 no 1_445
C8 H21 3.1963 no 1_445
C8 H25 2.8863 no 1_445
C8 H26 3.2580 no 1_445
C9 C12 2.756(10) no .
C9 H11 3.2398 no .
C9 H14 3.5787 no 1_545
C9 H16 3.4515 no 1_445
C9 H21 2.9368 no 1_445
C9 H26 3.2209 no 1_445
C10 H3 3.2415 no .
C10 H8 3.2403 no .
C10 H12 3.2497 no .
C10 H14 3.0055 no 1_545
C11 N3 3.551(9) no 2_666
C11 H1 3.5339 no .
C11 H4 3.5054 no .
C11 H9 3.2410 no .
C12 N1 3.567(8) no .
C12 C27 3.592(11) no 2_666
C12 H1 3.4098 no .
C12 H8 3.2488 no .
C12 H10 3.2503 no .
C12 H13 3.4552 no .
C12 H27 3.2521 no 2_666
C13 N3 3.586(10) no 2_666
C13 C16 2.696(13) no .
C13 C24 3.525(10) no .
C13 H12 2.6798 no .
C13 H15 3.2141 no .
C13 H17 3.1456 no .
C13 H23 3.5249 no .
C13 H24 3.2234 no .
C14 C17 2.704(14) no .
C14 H1 3.1482 no .
C14 H6 3.3756 no .
C14 H10 3.0961 no 1_565
C14 H12 3.5369 no .
C14 H16 3.2284 no .
C14 H24 3.2719 no .
C15 H1 3.5988 no .
C15 H5 3.5366 no .
C15 H6 2.9860 no .
C15 H8 3.2782 no 1_665
C15 H10 3.5528 no 1_565
C15 H13 3.2074 no .
C15 H17 3.2006 no .
C15 H24 3.5741 no .
C16 C5 3.590(10) no .
C16 H1 3.1465 no .
C16 H5 2.9303 no .
C16 H6 3.3704 no .
C16 H8 3.1679 no 1_665
C16 H14 3.2300 no .
C17 N3 3.561(10) no 2_666
C17 C23 3.598(10) no .
C17 C24 3.538(11) no .
C17 H5 3.1929 no .
C17 H11 3.5138 no .
C17 H13 3.1469 no .
C17 H15 3.2051 no .
C17 H23 3.5068 no 2_666
C18 Se1 3.562(8) no 2_565
C18 N4 3.593(10) no 2_665
C18 C21 2.678(11) no .
C18 H6 3.0739 no .
C18 H20 3.2247 no .
C18 H22 3.1438 no .
C19 C22 2.710(13) no .
C19 H2a 3.1609 no .
C19 H4 3.2810 no 1_565
C19 H15 3.2435 no .
C19 H21 3.2238 no .
C19 H29 3.1602 no 2_675
C20 H2 3.4350 no 1_665
C20 H8 3.1988 no 1_665
C20 H15 3.2134 no .
C20 H18 3.2108 no .
C20 H22 3.2330 no .
C21 C30 3.571(12) no .
C21 H2 3.4227 no 1_665
C21 H2a 3.1512 no .
C21 H8 3.3848 no 1_665
C21 H9 3.3654 no 1_665
C21 H16 3.4754 no .
C21 H19 3.2280 no .
C22 N4 3.595(8) no 2_665
C22 C32 3.543(12) no .
C22 H18 3.1385 no .
C22 H20 3.2429 no .
C22 H28 3.4567 no 2_665
C23 N1 3.501(11) no 2_666
C23 N1 3.288(9) no .
C23 C17 3.598(10) no .
C23 C26 2.725(12) no .
C23 H1 3.2692 no .
C23 H1 2.6982 no 2_666
C23 H17 3.5331 no 2_666
C23 H25 3.2061 no .
C23 H27 3.1885 no .
C24 N1 3.439(9) no .
C24 C13 3.525(10) no .
C24 C17 3.538(11) no .
C24 C24 3.586(15) no 2_676
C24 C27 2.726(14) no .
C24 H24 2.9248 no 2_676
C24 H26 3.2293 no .
C25 C8 3.502(12) no 1_665
C25 H8 3.2666 no 1_665
C25 H23 3.2056 no .
C25 H24 3.3813 no 2_676
C25 H27 3.2489 no .
C26 H24 3.2278 no .
C26 H26 3.2732 no 2_776
C27 C12 3.592(11) no 2_666
C27 H1 2.7945 no 2_666
C27 H12 3.4459 no 2_666
C27 H23 3.1844 no .
C27 H25 3.2500 no .
C28 N2 3.556(10) no .
C28 N2 3.472(11) no 2_665
C28 C4 3.478(11) no 2_665
C28 C31 2.707(11) no .
C28 H2a 2.6795 no 2_665
C28 H2a 3.5720 no .
C28 H4 3.5827 no 2_665
C28 H22 3.5420 no 2_665
C28 H30 3.2284 no .
C28 H32 3.1722 no .
C29 C32 2.719(14) no .
C29 H19 3.3654 no 2_675
C29 H29 3.3853 no 2_675
C29 H31 3.2252 no .
C30 C21 3.571(12) no .
C30 C31 3.532(12) no 2_775
C30 H2 3.0930 no 1_665
C30 H28 3.2224 no .
C30 H31 2.9833 no 2_775
C30 H32 3.2299 no .
C31 C30 3.532(12) no 2_775
C31 H2 3.5093 no 1_665
C31 H3 3.4866 no 1_665
C31 H21 3.5391 no .
C31 H22 3.4691 no .
C31 H29 3.2288 no .
C31 H30 3.1381 no 2_775
C31 H31 3.2944 no 2_775
C32 C22 3.543(12) no .
C32 H2a 2.8391 no 2_665
C32 H22 3.1725 no .
C32 H28 3.1698 no .
C32 H30 3.2326 no .
H1 N3 1.8379 no 2_666
H1 C11 3.5339 no .
H1 C12 3.4098 no .
H1 C23 3.2692 no .
H1 C23 2.6982 no 2_666
H1 C27 2.7945 no 2_666
H1 H11 3.0203 no .
H1 H12 2.7691 no .
H1 H13 2.2234 no .
H1 H17 2.2454 no .
H1 H23 2.7303 no 2_666
H1 H23 3.0891 no .
H1 H27 2.9006 no 2_666
H2 C20 3.4350 no 1_445
H2 C21 3.4227 no 1_445
H2 C30 3.0930 no 1_445
H2 C31 3.5093 no 1_445
H2 H3 2.3270 no .
H2 H20 3.0490 no 1_445
H2 H21 3.0193 no 1_445
H2 H30 2.3939 no 1_445
H2 H31 3.2261 no 1_445
H2a N4 1.8526 no 2_665
H2a C5 3.5391 no .
H2a C6 3.4130 no .
H2a C28 2.6795 no 2_665
H2a C28 3.5720 no .
H2a C32 2.8391 no 2_665
H2a H5 3.5187 no .
H2a H6 3.3005 no .
H2a H18 2.2352 no .
H2a H22 2.2460 no .
H2a H28 3.5924 no .
H2a H28 2.6872 no 2_665
H2a H32 2.9597 no 2_665
H3 Se2 3.1945 no 1_545
H3 C31 3.4866 no 1_445
H3 H4 2.3447 no .
H3 H10 3.1788 no .
H3 H19 2.9632 no 1_545
H3 H21 3.2072 no 1_445
H3 H31 2.7091 no 1_445
H4 Se3 3.5264 no 1_655
H4 Se5 3.3193 no 1_655
H4 C19 3.2810 no 1_545
H4 C28 3.5827 no 2_665
H4 H5 2.3183 no .
H4 H10 3.4018 no .
H4 H11 3.1117 no .
H4 H19 2.4378 no 1_545
H4 H20 3.3631 no 1_545
H4 H28 3.4785 no 2_665
H5 Se3 3.2624 no 1_655
H5 N2 3.5722 no .
H5 C15 3.5366 no .
H5 C16 2.9303 no .
H5 C17 3.1929 no .
H5 H2a 3.5187 no .
H5 H6 2.3399 no .
H5 H11 3.4869 no .
H5 H16 2.8709 no .
H5 H17 3.2905 no .
H5 H28 3.5279 no 2_665
H6 N2 3.2241 no .
H6 C14 3.3756 no .
H6 C15 2.9860 no .
H6 C16 3.3704 no .
H6 C18 3.0739 no .
H6 H2a 3.3005 no .
H6 H15 2.9986 no .
H6 H18 3.0588 no .
H8 C15 3.2782 no 1_445
H8 C16 3.1679 no 1_445
H8 C20 3.1988 no 1_445
H8 C21 3.3848 no 1_445
H8 C25 3.2666 no 1_445
H8 H9 2.3222 no .
H8 H15 2.9259 no 1_445
H8 H16 2.7181 no 1_445
H8 H20 2.7678 no 1_445
H8 H21 3.1053 no 1_445
H8 H25 2.6598 no 1_445
H8 H26 3.5169 no 1_445
H9 Se2 3.3819 no 1_545
H9 Se4 3.3547 no 1_545
H9 C21 3.3654 no 1_445
H9 H10 2.3212 no .
H9 H14 3.3800 no 1_545
H9 H16 2.8607 no 1_445
H9 H21 2.6486 no 1_445
H9 H26 3.4513 no 1_445
H10 Se2 3.5549 no 1_545
H10 C14 3.0961 no 1_545
H10 C15 3.5528 no 1_545
H10 H11 2.3336 no .
H10 H14 2.2574 no 1_545
H10 H15 3.1922 no 1_545
H11 Se5 2.9444 no 1_655
H11 N1 3.2482 no .
H11 N3 3.1792 no 2_666
H11 C17 3.5138 no .
H11 H1 3.0203 no .
H11 H12 2.3251 no .
H11 H17 3.4601 no .
H12 N1 2.8140 no .
H12 N3 3.3977 no 2_666
H12 C13 2.6798 no .
H12 C14 3.5369 no .
H12 C27 3.4459 no 2_666
H12 H1 2.7691 no .
H12 H13 2.5228 no .
H12 H27 3.0208 no 2_666
H13 Se6 3.3645 no .
H13 Se6 3.1581 no 2_566
H13 N3 3.5268 no 2_666
H13 C12 3.4552 no .
H13 H12 2.5228 no .
H13 H14 2.3215 no .
H13 H23 3.5460 no .
H13 H24 3.5115 no .
H13 H27 3.2685 no 2_666
H14 C9 3.5787 no 1_565
H14 C10 3.0055 no 1_565
H14 H9 3.3800 no 1_565
H14 H10 2.2574 no 1_565
H14 H15 2.3333 no .
H14 H24 3.5991 no .
H15 Se5 3.2529 no 1_665
H15 C19 3.2435 no .
H15 C20 3.2134 no .
H15 H6 2.9986 no .
H15 H8 2.9259 no 1_665
H15 H10 3.1922 no 1_565
H15 H16 2.3209 no .
H15 H19 3.3815 no .
H15 H20 3.3418 no .
H16 Se4 3.4259 no 1_655
H16 C8 3.3827 no 1_665
H16 C9 3.4515 no 1_665
H16 C21 3.4754 no .
H16 H5 2.8709 no .
H16 H8 2.7181 no 1_665
H16 H9 2.8607 no 1_665
H16 H17 2.3070 no .
H16 H21 3.5129 no .
H17 Se4 3.1911 no 1_655
H17 Se5 3.3571 no 1_655
H17 P2 3.4235 no 1_655
H17 N3 3.4786 no 2_666
H17 C23 3.5331 no 2_666
H17 H5 3.2905 no .
H17 H11 3.4601 no .
H17 H23 2.9248 no 2_666
H18 Se1 2.9600 no 2_565
H18 Se2 3.0990 no .
H18 N4 3.5169 no 2_665
H18 C6 3.5983 no .
H18 H6 3.0588 no .
H18 H19 2.2975 no .
H18 H32 3.3505 no 2_665
H19 C3 3.3909 no 1_565
H19 C4 3.1320 no 1_565
H19 C29 3.3654 no 2_675
H19 H3 2.9632 no 1_565
H19 H4 2.4378 no 1_565
H19 H15 3.3815 no .
H19 H20 2.3512 no .
H19 H29 2.8684 no 2_675
H20 Se3 3.1474 no 1_665
H20 Se5 3.5631 no 1_665
H20 C8 3.1562 no 1_665
H20 H2 3.0490 no 1_665
H20 H4 3.3631 no 1_565
H20 H8 2.7678 no 1_665
H20 H15 3.3418 no .
H20 H21 2.3417 no .
H21 Se2 3.1951 no 1_655
H21 C8 3.1963 no 1_665
H21 C9 2.9368 no 1_665
H21 C31 3.5391 no .
H21 H2 3.0193 no 1_665
H21 H3 3.2072 no 1_665
H21 H8 3.1053 no 1_665
H21 H9 2.6486 no 1_665
H21 H16 3.5129 no .
H21 H22 2.3055 no .
H21 H31 3.5188 no .
H22 Se1 3.5519 no 1_655
H22 Se2 3.2926 no 1_655
H22 Se3 3.3869 no 1_655
H22 P1 3.4276 no 1_655
H22 N4 3.3891 no .
H22 N4 3.5346 no 2_665
H22 C28 3.5420 no 2_665
H22 C31 3.4691 no .
H22 C32 3.1725 no .
H22 H28 2.8972 no 2_665
H22 H32 3.3359 no .
H23 Se5 3.1710 no 2_566
H23 Se6 2.9212 no 2_566
H23 P2 3.4835 no 2_566
H23 N1 3.3854 no 2_666
H23 N1 3.2607 no .
H23 C13 3.5249 no .
H23 C17 3.5068 no 2_666
H23 H1 2.7303 no 2_666
H23 H1 3.0891 no .
H23 H13 3.5460 no .
H23 H17 2.9248 no 2_666
H23 H24 2.3038 no .
H24 N1 3.4987 no .
H24 C13 3.2234 no .
H24 C14 3.2719 no .
H24 C15 3.5741 no .
H24 C24 2.9248 no 2_676
H24 C25 3.3813 no 2_676
H24 H13 3.5115 no .
H24 H14 3.5991 no .
H24 H24 2.4598 no 2_676
H24 H25 3.2876 no 2_676
H24 H25 2.3066 no .
H25 Se5 3.1993 no 1_665
H25 Se6 3.5332 no 1_665
H25 P2 3.1542 no 1_665
H25 C7 3.0879 no 1_665
H25 C8 2.8863 no 1_665
H25 H8 2.6598 no 1_665
H25 H24 3.2876 no 2_676
H25 H26 2.3371 no .
H26 C8 3.2580 no 1_665
H26 C9 3.2209 no 1_665
H26 C26 3.2732 no 2_776
H26 H8 3.5169 no 1_665
H26 H9 3.4513 no 1_665
H26 H26 2.9519 no 2_776
H26 H27 2.3667 no .
H27 Se6 3.2946 no 1_655
H27 Se6 2.9807 no 2_666
H27 C12 3.2521 no 2_666
H27 H1 2.9006 no 2_666
H27 H12 3.0208 no 2_666
H27 H13 3.2685 no 2_666
H28 Se1 2.8969 no 2_565
H28 Se3 3.2580 no 2_565
H28 N2 3.3256 no 2_665
H28 C4 3.5364 no 2_665
H28 C5 3.5619 no 2_665
H28 C22 3.4567 no 2_665
H28 H2a 3.5924 no .
H28 H2a 2.6872 no 2_665
H28 H4 3.4785 no 2_665
H28 H5 3.5279 no 2_665
H28 H22 2.8972 no 2_665
H28 H29 2.3310 no .
H29 C19 3.1602 no 2_675
H29 C29 3.3853 no 2_675
H29 H19 2.8684 no 2_675
H29 H29 2.5995 no 2_675
H29 H30 2.3261 no .
H30 Se1 2.9954 no 1_665
H30 C2 3.0798 no 1_665
H30 C31 3.1381 no 2_775
H30 H2 2.3939 no 1_665
H30 H31 2.6763 no 2_775
H30 H31 2.3369 no .
H31 Se2 3.4276 no 1_655
H31 C2 3.5701 no 1_665
H31 C3 3.3032 no 1_665
H31 C30 2.9833 no 2_775
H31 C31 3.2944 no 2_775
H31 H2 3.2261 no 1_665
H31 H3 2.7091 no 1_665
H31 H21 3.5188 no .
H31 H30 2.6763 no 2_775
H31 H31 3.2253 no 2_775
H31 H32 2.3122 no .
H32 Se1 3.2563 no 2_665
H32 Se1 2.9685 no 1_655
H32 Se2 3.5812 no 1_655
H32 H2a 2.9597 no 2_665
H32 H18 3.3505 no 2_665
H32 H22 3.3359 no .

loop_
_geom_hbond_atom_site_label_D
_geom_hbond_atom_site_label_H
_geom_hbond_atom_site_label_A
_geom_hbond_site_symmetry_A
_geom_hbond_distance_DA
_geom_hbond_distance_DH
_geom_hbond_distance_HA
_geom_hbond_angle_DHA
_geom_hbond_publ_flag
N1 H1 N3 2_666 2.715(9) 0.880 1.838 174.6 no
N2 H2a N4 2_665 2.727(7) 0.880 1.853 172.4 no

loop_
_geom_torsion_atom_site_label_1
_geom_torsion_atom_site_label_2
_geom_torsion_atom_site_label_3
_geom_torsion_atom_site_label_4
_geom_torsion
_geom_torsion_publ_flag
Se1 P1 C1 C2 -43.3(5) no
Se1 P1 C1 C6 132.2(4) no
Se2 P1 C1 C2 -178.1(4) no
Se2 P1 C1 C6 -2.6(5) no
Se3 Se4 P2 Se5 -49.87(9) no
Se3 Se4 P2 Se6 -176.53(6) no
Se3 Se4 P2 C7 70.84(8) no
Se3 P1 C1 C2 60.9(5) no
Se3 P1 C1 C6 -123.6(4) no
Se4 Se3 P1 Se1 -174.88(6) no
Se4 Se3 P1 Se2 -48.36(9) no
Se4 Se3 P1 C1 73.12(8) no
Se4 P2 C7 C8 -130.4(4) no
Se4 P2 C7 C12 54.7(5) no
Se5 P2 C7 C8 -8.9(6) no
Se5 P2 C7 C12 176.1(4) no
Se6 P2 C7 C8 124.9(4) no
Se6 P2 C7 C12 -50.0(5) no
P1 Se3 Se4 P2 -131.00(6) no
P1 C1 C2 C3 175.3(4) no
P1 C1 C6 C5 -175.4(4) no
P2 C7 C8 C9 -175.0(5) no
P2 C7 C12 C11 175.4(5) no
N1 C13 C14 C15 -0.7(10) no
N2 C18 C19 C20 0.6(12) no
N3 C23 C24 C25 -1.4(11) no
N4 C28 C29 C30 -1.2(12) no
C1 C2 C3 C4 -0.1(10) no
C2 C1 C6 C5 0.1(10) no
C2 C3 C4 C5 0.5(11) no
C3 C4 C5 C6 -0.7(11) no
C4 C5 C6 C1 0.3(10) no
C6 C1 C2 C3 -0.3(10) no
C7 C8 C9 C10 -0.6(11) no
C8 C7 C12 C11 0.3(10) no
C8 C9 C10 C11 1.0(12) no
C9 C10 C11 C12 -0.7(12) no
C10 C11 C12 C7 0.1(12) no
C12 C7 C8 C9 -0.0(10) no
C13 N1 C17 C16 1.4(9) no
C13 C14 C15 C16 0.9(11) no
C14 C15 C16 C17 0.0(11) no
C15 C16 C17 N1 -1.2(10) no
C17 N1 C13 C14 -0.5(9) no
C18 N2 C22 C21 0.4(11) no
C18 C19 C20 C21 -0.6(11) no
C19 C20 C21 C22 0.5(12) no
C20 C21 C22 N2 -0.4(12) no
C22 N2 C18 C19 -0.6(11) no
C23 N3 C27 C26 0.0(10) no
C23 C24 C25 C26 2.1(12) no
C24 C25 C26 C27 -1.7(11) no
C25 C26 C27 N3 0.7(11) no
C27 N3 C23 C24 0.3(10) no
C28 N4 C32 C31 -1.0(11) no
C28 C29 C30 C31 1.0(12) no
C29 C30 C31 C32 -0.8(12) no
C30 C31 C32 N4 0.9(12) no
C32 N4 C28 C29 1.2(11) no
